data_8101606
loop_
_publ_author_name
'Z\"urcher, Fabio'
'Nesper, Reinhard'

_publ_section_title
;
Crystal structure of two tri(barium, calcium) tetragermanides, 
Ba~2.82~Ca~0.18~Ge~4~ and Ba~2.89~Ca~0.11~Ge~4~
;
_journal_issue 4
_journal_name_full 'Zeitschrift f\"ur Kristallographie - New Crystal Structures'
_journal_page_first 417
_journal_page_last 418
_journal_volume 214
_journal_year 1999
_chemical_formula_moiety Ba2.89Ca0.11Ge4
_chemical_formula_sum 'Ba2.89 Ca0.11 Ge4'
_chemical_formula_weight 692.65
_space_group_IT_number 65
_symmetry_cell_setting orthorhombic
_symmetry_space_group_name_Hall '-C 2 2'
_symmetry_space_group_name_H-M 'C m m m'
_cell_angle_alpha 90.00
_cell_angle_beta 90.00
_cell_angle_gamma 90.00
_cell_formula_units_Z 8
_cell_length_a 11.7838(2)
_cell_length_b 12.1818(2)
_cell_length_c 12.0605(1)
_cell_measurement_temperature 298(2)
_cell_volume 1731.26(4)
_diffrn_ambient_temperature 298(2)
_exptl_crystal_density_diffrn 5.315
_refine_ls_R_factor_obs 0.0339
_refine_ls_wR_factor_obs 0.0714
_cod_database_code 8101606

loop_
_symmetry_equiv_pos_as_xyz
'x, y, z'
'-x, -y, z'
'-x, y, -z'
'x, -y, -z'
'x+1/2, y+1/2, z'
'-x+1/2, -y+1/2, z'
'-x+1/2, y+1/2, -z'
'x+1/2, -y+1/2, -z'
'-x, -y, -z'
'x, y, -z'
'x, -y, z'
'-x, y, z'
'-x+1/2, -y+1/2, -z'
'x+1/2, y+1/2, -z'
'x+1/2, -y+1/2, z'
'-x+1/2, y+1/2, z'

loop_
_atom_site_aniso_label
_atom_site_aniso_U_11
_atom_site_aniso_U_22
_atom_site_aniso_U_33
_atom_site_aniso_U_23
_atom_site_aniso_U_13
_atom_site_aniso_U_12
Ba1 0.0133(2) 0.0150(2) 0.0243(2) 0.000 0.000 0.000
Ba2 0.01129(19) 0.0134(2) 0.0247(2) 0.000 0.000 0.000
Ba3 0.0131(2) 0.0134(2) 0.0137(2) 0.000 0.000 0.000
Ca3 0.0131(2) 0.0134(2) 0.0137(2) 0.000 0.000 0.000
Ba4 0.0115(2) 0.0152(2) 0.0127(2) 0.000 0.000 0.000
Ca4 0.0115(2) 0.0152(2) 0.0127(2) 0.000 0.000 0.000
Ba5 0.01430(16) 0.01504(16) 0.01443(16) 0.000 0.000 0.00027(12)
Ca5 0.01430(16) 0.01504(16) 0.01443(16) 0.000 0.000 0.00027(12)
Ge1 0.0149(3) 0.0147(3) 0.0160(3) 0.000 0.000 -0.0016(2)
Ge2 0.0161(3) 0.0136(3) 0.0147(3) 0.000 0.000 0.0012(2)
Ge3 0.0116(2) 0.0167(3) 0.0218(3) -0.0044(2) 0.000 0.000
Ge4 0.0155(3) 0.0173(3) 0.0202(3) 0.000 -0.0050(2) 0.000

loop_
_atom_site_label
_atom_site_type_symbol
_atom_site_fract_x
_atom_site_fract_y
_atom_site_fract_z
_atom_site_U_iso_or_equiv
_atom_site_thermal_displace_type
_atom_site_occupancy
_atom_site_calc_flag
_atom_site_refinement_flags
_atom_site_disorder_group
Ba1 Ba 0.0000 0.16052(4) 0.5000 0.01754(11) Uani 1 d S .
Ba2 Ba 0.66274(4) 0.0000 0.0000 0.01647(11) Uani 1 d S .
Ba3 Ba 0.0000 0.0000 0.16013(4) 0.01338(14) Uani 0.947(5) d SP .
Ca3 Ca 0.0000 0.0000 0.16013(4) 0.01338(14) Uani 0.053(5) d SP .
Ba4 Ba 0.0000 0.5000 0.32506(4) 0.01312(14) Uani 0.939(5) d SP .
Ca4 Ca 0.0000 0.5000 0.32506(4) 0.01312(14) Uani 0.061(5) d SP .
Ba5 Ba 0.2500 0.2500 0.25565(3) 0.01459(10) Uani 0.951(4) d SP .
Ca5 Ca 0.2500 0.2500 0.25565(3) 0.01459(10) Uani 0.049(4) d SP .
Ge1 Ge 0.19429(6) 0.39403(5) 0.5000 0.01524(13) Uani 1 d S .
Ge2 Ge 0.13796(6) 0.20182(5) 0.0000 0.01477(12) Uani 1 d S .
Ge3 Ge 0.0000 0.29337(6) 0.14108(6) 0.01667(13) Uani 1 d S .
Ge4 Ge 0.19819(6) 0.0000 0.34816(6) 0.01770(14) Uani 1 d S .

loop_
_geom_bond_atom_site_label_1
_geom_bond_atom_site_label_2
_geom_bond_distance
_geom_bond_site_symmetry_2
_geom_bond_publ_flag
Ba1 Ge4 3.5541(7) 2 ?
Ba1 Ge4 3.5541(7) 10_556 ?
Ba1 Ge4 3.5541(7) 9_556 ?
Ba1 Ge4 3.5541(7) . ?
Ba1 Ge1 3.6515(8) 3_556 ?
Ba1 Ge1 3.6515(8) . ?
Ba1 Ge1 3.6632(7) 15_455 ?
Ba1 Ge1 3.6632(7) 13_556 ?
Ba1 Ba1 3.9109(11) 9_556 ?
Ba1 Ba5 4.3071(3) 13_556 ?
Ba1 Ba5 4.3071(3) 15_455 ?
Ba1 Ba5 4.3071(3) 3_556 ?
Ba1 Ba5 4.3071(3) . ?
Ba1 Ba3 4.5415(5) 9_556 ?
Ba1 Ba3 4.5415(5) . ?
Ba1 Ge3 4.6214(8) 10_556 ?
Ba1 Ge3 4.6214(8) . ?
Ba1 Ba4 4.6425(5) . ?
Ba1 Ba4 4.6426(5) 9_566 ?
Ba1 Ge1 4.8493(8) 5_445 ?
Ba2 Ge2 3.4000(8) 3_655 ?
Ba2 Ge2 3.4000(8) 9_655 ?
Ba2 Ge3 3.5928(7) 14_545 ?
Ba2 Ge3 3.5928(7) 6 ?
Ba2 Ge3 3.5928(7) 5_545 ?
Ba2 Ge3 3.5928(7) 13 ?
Ba2 Ge2 3.6441(7) 5_545 ?
Ba2 Ge2 3.6441(7) 15 ?
Ba2 Ba2 3.8354(10) 9_655 ?
Ba2 Ba4 4.3643(5) 13 ?
Ba2 Ba4 4.3643(5) 5_545 ?
Ba2 Ba3 4.4186(5) 1_655 ?
Ba2 Ba3 4.4186(5) 9_655 ?
Ba2 Ba5 4.4541(3) 15 ?
Ba2 Ba5 4.4541(3) 9_655 ?
Ba2 Ba5 4.4541(3) 5_545 ?
Ba2 Ba5 4.4541(3) 3_655 ?
Ba2 Ge4 4.5075(8) 2_655 ?
Ba2 Ge4 4.5075(8) 9_655 ?
Ba2 Ge2 5.0744(8) 7_545 ?
Ba3 Ge4 3.2552(8) 2 ?
Ba3 Ge4 3.2552(8) . ?
Ba3 Ge2 3.5238(6) . ?
Ba3 Ge2 3.5238(6) 3 ?
Ba3 Ge2 3.5238(6) 9 ?
Ba3 Ge2 3.5238(6) 11 ?
Ba3 Ge3 3.5811(7) . ?
Ba3 Ge3 3.5812(7) 2 ?
Ba3 Ba3 3.8626(10) 9 ?
Ba3 Ba5 4.39096(17) . ?
Ba3 Ba5 4.39096(17) 5_445 ?
Ba3 Ba5 4.39096(17) 15_455 ?
Ba3 Ba5 4.39096(17) 11 ?
Ba3 Ba2 4.4186(5) 1_455 ?
Ba3 Ba2 4.4186(5) 9_655 ?
Ba3 Ba1 4.5415(5) 9_556 ?
Ba3 Ge3 5.0959(8) 10 ?
Ba3 Ge3 5.0960(8) 9 ?
Ba4 Ge3 3.3555(8) 2_565 ?
Ba4 Ge3 3.3556(8) . ?
Ba4 Ge1 3.3704(6) 11_565 ?
Ba4 Ge1 3.3704(6) . ?
Ba4 Ge1 3.3704(6) 3_556 ?
Ba4 Ge1 3.3704(6) 9_566 ?
Ba4 Ge4 3.5674(7) 6 ?
Ba4 Ge4 3.5674(7) 5_455 ?
Ba4 Ba4 4.2197(10) 9_566 ?
Ba4 Ba5 4.31905(13) 15_455 ?
Ba4 Ba5 4.31904(13) 11_565 ?
Ba4 Ba5 4.31904(13) 5_455 ?
Ba4 Ba5 4.31905(13) . ?
Ba4 Ba2 4.3643(5) 13 ?
Ba4 Ba2 4.3643(5) 5_455 ?
Ba4 Ba1 4.6425(5) 9_566 ?
Ba4 Ge4 5.3086(8) 13_556 ?
Ba4 Ge4 5.3086(8) 14_456 ?
Ba5 Ge3 3.2965(4) 6 ?
Ba5 Ge3 3.2965(4) . ?
Ba5 Ge4 3.3004(3) 6 ?
Ba5 Ge4 3.3004(3) . ?
Ba5 Ge2 3.4050(4) 13 ?
Ba5 Ge2 3.4050(4) . ?
Ba5 Ge1 3.4920(5) 13_556 ?
Ba5 Ge1 3.4920(5) . ?
Ba5 Ba1 4.3071(3) 13_556 ?
Ba5 Ba4 4.31905(13) 5_545 ?
Ba5 Ba3 4.39094(17) 5 ?
Ba5 Ba2 4.4541(3) 9_655 ?
Ba5 Ba2 4.4541(3) 5_455 ?
Ba5 Ge1 5.2839(6) 11_565 ?
Ba5 Ge1 5.2839(6) 7_546 ?
Ge1 Ge4 2.5740(8) 13_556 ?
Ge1 Ge4 2.5740(8) 6 ?
Ge1 Ge1 2.5817(13) 11_565 ?
Ge1 Ba4 3.3704(6) 9_566 ?
Ge1 Ba5 3.4920(5) 13_556 ?
Ge1 Ba1 3.6632(7) 13_556 ?
Ge1 Ge1 3.7467(14) 13_556 ?
Ge1 Ge1 4.5790(14) 3_556 ?
Ge1 Ba1 4.8493(8) 5 ?
Ge1 Ge3 5.0481(7) 10_556 ?
Ge1 Ge3 5.0482(7) . ?
Ge1 Ge4 5.1377(7) . ?
Ge1 Ge4 5.1377(7) 10_556 ?
Ge1 Ge1 5.2567(14) 9_566 ?
Ge1 Ba5 5.2838(6) 7_556 ?
Ge1 Ba5 5.2838(6) 11_565 ?
Ge2 Ge3 2.6041(7) 10 ?
Ge2 Ge3 2.6041(7) . ?
Ge2 Ge2 2.8897(14) 13 ?
Ge2 Ge2 3.2513(14) 3 ?
Ge2 Ba2 3.4000(8) 9_655 ?
Ge2 Ba5 3.4051(4) 13 ?
Ge2 Ba3 3.5238(6) 9 ?
Ge2 Ba2 3.6441(7) 5_455 ?
Ge2 Ge3 4.5934(7) 6 ?
Ge2 Ge3 4.5934(7) 13 ?
Ge2 Ge2 4.9171(13) 11 ?
Ge2 Ge4 4.9173(7) 10 ?
Ge2 Ge4 4.9173(7) . ?
Ge2 Ba2 5.0744(8) 13 ?
Ge3 Ge2 2.6041(7) 3 ?
Ge3 Ba5 3.2966(4) 15_455 ?
Ge3 Ge3 3.4029(15) 10 ?
Ge3 Ba2 3.5929(7) 5_455 ?
Ge3 Ba2 3.5929(7) 13 ?
Ge3 Ge2 4.5934(7) 15_455 ?
Ge3 Ge2 4.5934(7) 13 ?
Ge3 Ge4 4.9460(8) 2 ?
Ge3 Ge4 4.9460(8) . ?
Ge3 Ge4 5.0222(8) 6 ?
Ge3 Ge4 5.0222(8) 5_455 ?
Ge3 Ge3 5.0342(14) 2_565 ?
Ge3 Ge1 5.0482(7) 3_556 ?
Ge3 Ba3 5.0960(8) 9 ?
Ge4 Ge1 2.5740(8) 13_556 ?
Ge4 Ge1 2.5740(8) 7_546 ?
Ge4 Ba5 3.3003(3) 11 ?
Ge4 Ba1 3.5541(7) 9_556 ?
Ge4 Ba4 3.5674(7) 5_545 ?
Ge4 Ge4 3.6625(15) 10_556 ?
Ge4 Ba2 4.5074(8) 9_655 ?
Ge4 Ge4 4.6707(14) 2 ?
Ge4 Ge2 4.9173(7) 11 ?
Ge4 Ge3 4.9461(8) 2 ?
Ge4 Ge3 5.0222(8) 6 ?
Ge4 Ge3 5.0222(8) 5_545 ?
Ge4 Ge1 5.1377(7) 11 ?
Ge4 Ba4 5.3086(8) 13_556 ?
